data_7249564
loop_
_publ_author_name
'Shentseva, Irina A.'
'Usoltsev, Andrey N.'
'Korobeynikov, Nikita A.'
'Sokolov, Maxim N.'
'Adonin, Sergey A.'

_publ_section_title
;
 One-dimensional heterometallic Bi/Ag and Sb/Ag bromometalates(iii):
 structures, thermal stability and optical properties
;
_journal_issue 48
_journal_name_full CrystEngComm
_journal_page_first 6823
_journal_page_last 6827
_journal_paper_doi 10.1039/D4CE01083C
_journal_volume 26
_journal_year 2024
_chemical_formula_moiety 'C13 H14 Br2 N2, Ag Bi Br6'
_chemical_formula_sum 'C13 H14 Ag Bi Br8 N2'
_chemical_formula_weight 1154.39
_space_group_crystal_system orthorhombic
_space_group_IT_number 19
_space_group_name_Hall 'P 2ac 2ab'
_space_group_name_H-M_alt 'P 21 21 21'
_atom_sites_solution_hydrogens geom
_audit_creation_date 2024-08-14
_audit_creation_method
;
Olex2 1.5
(compiled 2024.02.16 svn.r378c4104 for OlexSys, GUI svn.r6928)
;
_audit_update_record
;
2024-08-26 deposited with the CCDC.	2024-11-08 downloaded from the CCDC.
;
_cell_angle_alpha 90
_cell_angle_beta 90
_cell_angle_gamma 90
_cell_formula_units_Z 4
_cell_length_a 7.4426(2)
_cell_length_b 16.8474(4)
_cell_length_c 19.2123(5)
_cell_measurement_reflns_used 9981
_cell_measurement_temperature 150.00
_cell_measurement_theta_max 30.57
_cell_measurement_theta_min 2.42
_cell_volume 2409.00(11)
_computing_molecular_graphics 'Olex2 1.5 (Dolomanov et al., 2009)'
_computing_publication_material 'Olex2 1.5 (Dolomanov et al., 2009)'
_computing_structure_refinement 'SHELXL 2017/1 (Sheldrick, 2015)'
_computing_structure_solution 'SHELXT 2014/5 (Sheldrick, 2014)'
_diffrn_ambient_temperature 150.00
_diffrn_detector PIXEL
_diffrn_detector_area_resol_mean 7.41
_diffrn_detector_type 'Bruker PHOTON III area detector'
_diffrn_measured_fraction_theta_full 1.000
_diffrn_measured_fraction_theta_max 0.997
_diffrn_measurement_device 'three-circle diffractometer'
_diffrn_measurement_device_type 'Bruker D8 Venture diffractometer'
_diffrn_measurement_method '\w and \f scans'
_diffrn_radiation_monochromator 'Incoatec HELIOS multilayer mirrors'
_diffrn_radiation_type MoK\a
_diffrn_radiation_wavelength 0.71073
_diffrn_reflns_av_R_equivalents 0.0557
_diffrn_reflns_av_unetI/netI 0.0511
_diffrn_reflns_Laue_measured_fraction_full 1.000
_diffrn_reflns_Laue_measured_fraction_max 0.997
_diffrn_reflns_limit_h_max 10
_diffrn_reflns_limit_h_min -10
_diffrn_reflns_limit_k_max 22
_diffrn_reflns_limit_k_min -24
_diffrn_reflns_limit_l_max 27
_diffrn_reflns_limit_l_min -27
_diffrn_reflns_number 29987
_diffrn_reflns_point_group_measured_fraction_full 1.000
_diffrn_reflns_point_group_measured_fraction_max 0.996
_diffrn_reflns_theta_full 25.242
_diffrn_reflns_theta_max 30.587
_diffrn_reflns_theta_min 2.120
_diffrn_source 'Incoatec IuS3.0 microfocus X-ray tube'
_diffrn_source_current 1.4
_diffrn_source_power 0.07
_diffrn_source_voltage 50.0
_exptl_absorpt_coefficient_mu 21.379
_exptl_absorpt_correction_T_max 0.7461
_exptl_absorpt_correction_T_min 0.2871
_exptl_absorpt_correction_type multi-scan
_exptl_absorpt_process_details
;
SADABS-2016/2 (Bruker,2016/2) was used for absorption correction.
wR2(int) was 0.1464 before and 0.0566 after correction.
The Ratio of minimum to maximum transmission is 0.3848.
The \l/2 correction factor is Not present.
;
_exptl_crystal_colour 'light yellow'
_exptl_crystal_colour_modifier light
_exptl_crystal_colour_primary yellow
_exptl_crystal_density_diffrn 3.183
_exptl_crystal_description plank
_exptl_crystal_F_000 2064
_exptl_crystal_size_max 0.2
_exptl_crystal_size_mid 0.09
_exptl_crystal_size_min 0.04
_refine_diff_density_max 2.055
_refine_diff_density_min -2.060
_refine_diff_density_rms 0.193
_refine_ls_abs_structure_details
;
 Flack x determined using 2642 quotients [(I+)-(I-)]/[(I+)+(I-)]
 (Parsons, Flack and Wagner, Acta Cryst. B69 (2013) 249-259).
;
_refine_ls_abs_structure_Flack -0.023(4)
_refine_ls_extinction_method none
_refine_ls_goodness_of_fit_ref 1.008
_refine_ls_hydrogen_treatment constr
_refine_ls_matrix_type full
_refine_ls_number_parameters 226
_refine_ls_number_reflns 7383
_refine_ls_number_restraints 0
_refine_ls_restrained_S_all 1.008
_refine_ls_R_factor_all 0.0379
_refine_ls_R_factor_gt 0.0308
_refine_ls_shift/su_max 0.001
_refine_ls_shift/su_mean 0.000
_refine_ls_structure_factor_coef Fsqd
_refine_ls_weighting_details 'w=1/[\s^2^(Fo^2^)+(0.0249P)^2^] where P=(Fo^2^+2Fc^2^)/3'
_refine_ls_weighting_scheme calc
_refine_ls_wR_factor_gt 0.0596
_refine_ls_wR_factor_ref 0.0617
_reflns_Friedel_coverage 0.777
_reflns_Friedel_fraction_full 0.999
_reflns_Friedel_fraction_max 0.994
_reflns_number_gt 6691
_reflns_number_total 7383
_reflns_threshold_expression 'I > 2\s(I)'
_cod_data_source_file d4ce01083c2.cif
_cod_data_source_block is358_a
_cod_depositor_comments 'Adding full bibliography for 7249564--7249566.cif.'
_cod_database_code 7249564
_shelx_shelxl_version_number 2017/1
_shelx_space_group_comment
;
The symmetry employed for this shelxl refinement is uniquely defined
by the following loop, which should always be used as a source of
symmetry information in preference to the above space-group names.
They are only intended as comments.
;
_shelx_estimated_absorpt_t_max 0.482
_shelx_estimated_absorpt_t_min 0.100
_olex2_refinement_description
;
1. Fixed Uiso
 At 1.2 times of:
  All C(H) groups, All C(H,H) groups
2.a Secondary CH2 refined with riding coordinates:
 C7(H7A,H7B), C6(H6A,H6B), C8(H8A,H8B)
2.b Aromatic/amide H refined with riding coordinates:
 C3(H3), C1(H1), C4(H4), C5(H5), C9(H9), C11(H11), C12(H12), C13(H13)
;
_olex2_submission_special_instructions 'No special instructions were received'

loop_
_space_group_symop_operation_xyz
'x, y, z'
'-x+1/2, -y, z+1/2'
'-x, y+1/2, -z+1/2'
'x+1/2, -y+1/2, -z'

loop_
_atom_site_label
_atom_site_type_symbol
_atom_site_fract_x
_atom_site_fract_y
_atom_site_fract_z
_atom_site_U_iso_or_equiv
_atom_site_adp_type
_atom_site_occupancy
_atom_site_site_symmetry_order
_atom_site_calc_flag
_atom_site_refinement_flags_posn
_atom_site_refinement_flags_adp
_atom_site_refinement_flags_occupancy
_atom_site_disorder_assembly
_atom_site_disorder_group
Br3 Br 0.87584(13) 0.16473(5) 0.45129(5) 0.0311(2) Uani 1 1 d . . . . .
C3 C 0.8733(11) 0.2523(5) 0.5790(5) 0.0249(19) Uani 1 1 d . . . . .
H3 H 0.882157 0.202524 0.601905 0.030 Uiso 1 1 calc R U . . .
N2 N 0.4952(8) 0.6046(4) 0.3946(3) 0.0125(13) Uani 1 1 d . . . . .
C2 C 0.8756(10) 0.2574(5) 0.5067(5) 0.0186(16) Uani 1 1 d . . . . .
Bi1 Bi 0.95728(4) 0.90986(2) 0.27473(2) 0.01307(6) Uani 1 1 d . . . . .
C1 C 0.8751(11) 0.3290(5) 0.4738(4) 0.0200(17) Uani 1 1 d . . . . .
H1 H 0.884215 0.331727 0.424519 0.024 Uiso 1 1 calc R U . . .
N1 N 0.8613(9) 0.3967(4) 0.5123(3) 0.0141(13) Uani 1 1 d . . . . .
Ag1 Ag 0.47302(9) 0.87058(4) 0.31199(4) 0.02954(16) Uani 1 1 d . . . . .
Br4 Br 0.06343(12) 0.68788(5) 0.50168(5) 0.02288(18) Uani 1 1 d . . . . .
C4 C 0.8579(12) 0.3218(5) 0.6161(4) 0.0247(19) Uani 1 1 d . . . . .
H4 H 0.852931 0.320249 0.665497 0.030 Uiso 1 1 calc R U . . .
Br5 Br 0.18041(11) 0.87727(5) 0.39748(4) 0.01695(16) Uani 1 1 d . . . . .
C5 C 0.8495(10) 0.3939(5) 0.5819(4) 0.0170(16) Uani 1 1 d . . . . .
H5 H 0.835392 0.441575 0.607797 0.020 Uiso 1 1 calc R U . . .
Br7 Br 0.73793(10) 0.76359(5) 0.30003(4) 0.01911(17) Uani 1 1 d . . . . .
C7 C 0.6680(11) 0.4938(5) 0.4500(4) 0.0173(16) Uani 1 1 d . . . . .
H7A H 0.628587 0.453172 0.416018 0.021 Uiso 1 1 calc R U . . .
H7B H 0.581507 0.494480 0.489142 0.021 Uiso 1 1 calc R U . . .
Br6 Br 0.25087(12) 0.83451(6) 0.20379(4) 0.0276(2) Uani 1 1 d . . . . .
C6 C 0.8562(10) 0.4743(5) 0.4766(4) 0.0167(16) Uani 1 1 d . . . . .
H6A H 0.941097 0.473572 0.436984 0.020 Uiso 1 1 calc R U . . .
H6B H 0.895499 0.516275 0.509321 0.020 Uiso 1 1 calc R U . . .
Br8 Br 0.68900(12) 0.99200(5) 0.35430(5) 0.0281(2) Uani 1 1 d . . . . .
C8 C 0.6756(10) 0.5747(5) 0.4156(4) 0.0162(16) Uani 1 1 d . . . . .
H8A H 0.730901 0.613100 0.448180 0.019 Uiso 1 1 calc R U . . .
H8B H 0.753179 0.571550 0.373802 0.019 Uiso 1 1 calc R U . . .
Br9 Br 0.77641(11) 0.93334(5) 0.14997(4) 0.02009(17) Uani 1 1 d . . . . .
C9 C 0.3803(10) 0.6277(4) 0.4461(4) 0.0141(15) Uani 1 1 d . . . . .
H9 H 0.413447 0.622295 0.493636 0.017 Uiso 1 1 calc R U . . .
Br10 Br 1.12334(11) 1.05393(5) 0.26353(4) 0.02369(19) Uani 1 1 d . . . . .
C10 C 0.2169(10) 0.6586(4) 0.4285(4) 0.0154(15) Uani 1 1 d . . . . .
C11 C 0.1685(11) 0.6665(5) 0.3591(4) 0.0193(17) Uani 1 1 d . . . . .
H11 H 0.055671 0.688786 0.346833 0.023 Uiso 1 1 calc R U . . .
C12 C 0.2852(11) 0.6418(5) 0.3088(4) 0.0201(17) Uani 1 1 d . . . . .
H12 H 0.253497 0.646485 0.261081 0.024 Uiso 1 1 calc R U . . .
C13 C 0.4480(11) 0.6101(5) 0.3272(4) 0.0174(16) Uani 1 1 d . . . . .
H13 H 0.528110 0.592007 0.292098 0.021 Uiso 1 1 calc R U . . .

loop_
_atom_site_aniso_label
_atom_site_aniso_U_11
_atom_site_aniso_U_22
_atom_site_aniso_U_33
_atom_site_aniso_U_23
_atom_site_aniso_U_13
_atom_site_aniso_U_12
Br3 0.0355(5) 0.0177(4) 0.0401(5) -0.0092(4) -0.0078(5) 0.0068(4)
C3 0.017(4) 0.023(4) 0.034(5) 0.004(4) -0.003(4) -0.003(4)
N2 0.012(3) 0.014(3) 0.011(3) 0.005(2) -0.001(2) 0.000(2)
C2 0.013(4) 0.016(4) 0.027(4) -0.005(3) 0.000(3) -0.001(3)
Bi1 0.00965(11) 0.01587(12) 0.01368(12) -0.00009(11) -0.00021(11) -0.00101(11)
C1 0.019(4) 0.022(4) 0.018(4) -0.002(3) -0.002(3) 0.004(3)
N1 0.017(3) 0.012(3) 0.013(3) 0.001(2) -0.004(3) -0.001(3)
Ag1 0.0138(3) 0.0363(4) 0.0386(4) -0.0103(3) -0.0007(3) 0.0020(3)
Br4 0.0183(4) 0.0245(4) 0.0258(4) 0.0001(3) 0.0061(4) 0.0027(3)
C4 0.027(5) 0.030(5) 0.017(4) 0.006(3) -0.003(4) -0.002(4)
Br5 0.0149(4) 0.0240(4) 0.0119(3) 0.0008(3) -0.0004(3) -0.0013(3)
C5 0.018(4) 0.015(4) 0.019(4) -0.003(3) 0.005(3) 0.000(3)
Br7 0.0137(4) 0.0141(4) 0.0295(4) 0.0009(3) -0.0012(3) 0.0002(3)
C7 0.016(4) 0.019(4) 0.017(4) 0.001(3) -0.003(3) 0.006(3)
Br6 0.0188(4) 0.0483(6) 0.0158(4) -0.0066(4) -0.0018(3) 0.0121(4)
C6 0.010(4) 0.018(4) 0.022(4) 0.003(3) 0.000(3) 0.003(3)
Br8 0.0195(4) 0.0235(4) 0.0414(5) -0.0128(4) 0.0121(4) -0.0041(4)
C8 0.012(3) 0.019(4) 0.017(4) 0.001(3) 0.000(3) 0.001(3)
Br9 0.0197(4) 0.0197(4) 0.0208(4) 0.0004(3) -0.0082(3) -0.0007(3)
C9 0.015(4) 0.011(3) 0.016(4) 0.002(3) 0.004(3) -0.002(3)
Br10 0.0223(4) 0.0246(4) 0.0242(4) 0.0071(3) -0.0043(3) -0.0120(3)
C10 0.013(4) 0.012(4) 0.021(4) 0.000(3) 0.002(3) -0.002(3)
C11 0.012(4) 0.017(4) 0.029(4) 0.008(3) -0.005(3) 0.001(3)
C12 0.018(4) 0.022(4) 0.020(4) 0.003(3) -0.006(3) -0.001(3)
C13 0.015(4) 0.023(4) 0.014(3) 0.003(3) -0.004(3) -0.001(3)

loop_
_atom_type_symbol
_atom_type_description
_atom_type_scat_dispersion_real
_atom_type_scat_dispersion_imag
_atom_type_scat_source
C C 0.0033 0.0016 'International Tables Vol C Tables 4.2.6.8 and 6.1.1.4'
H H 0.0000 0.0000 'International Tables Vol C Tables 4.2.6.8 and 6.1.1.4'
Ag Ag -0.8971 1.1015 'International Tables Vol C Tables 4.2.6.8 and 6.1.1.4'
Bi Bi -4.1077 10.2566 'International Tables Vol C Tables 4.2.6.8 and 6.1.1.4'
Br Br -0.2901 2.4595 'International Tables Vol C Tables 4.2.6.8 and 6.1.1.4'
N N 0.0061 0.0033 'International Tables Vol C Tables 4.2.6.8 and 6.1.1.4'

loop_
_geom_angle_atom_site_label_1
_geom_angle_atom_site_label_2
_geom_angle_atom_site_label_3
_geom_angle
_geom_angle_site_symmetry_1
_geom_angle_site_symmetry_3
_geom_angle_publ_flag
C2 C3 H3 121.1 . . ?
C4 C3 H3 121.1 . . ?
C4 C3 C2 117.8(8) . . ?
C9 N2 C8 117.8(6) . . ?
C13 N2 C8 121.2(6) . . ?
C13 N2 C9 121.0(7) . . ?
C3 C2 Br3 120.8(7) . . ?
C1 C2 Br3 118.0(7) . . ?
C1 C2 C3 121.2(8) . . ?
Br5 Bi1 Br7 91.38(2) 1_655 . ?
Br6 Bi1 Br5 82.42(2) 1_655 1_655 ?
Br6 Bi1 Br7 97.36(3) 1_655 . ?
Br8 Bi1 Br5 93.20(3) . 1_655 ?
Br8 Bi1 Br7 86.05(2) . . ?
Br8 Bi1 Br6 174.49(3) . 1_655 ?
Br9 Bi1 Br5 173.69(3) . 1_655 ?
Br9 Bi1 Br7 89.60(2) . . ?
Br9 Bi1 Br6 91.27(3) . 1_655 ?
Br9 Bi1 Br8 93.08(3) . . ?
Br10 Bi1 Br5 88.48(2) . 1_655 ?
Br10 Bi1 Br7 171.91(3) . . ?
Br10 Bi1 Br6 90.64(3) . 1_655 ?
Br10 Bi1 Br8 85.89(3) . . ?
Br10 Bi1 Br9 91.42(3) . . ?
C2 C1 H1 120.4 . . ?
C2 C1 N1 119.3(8) . . ?
N1 C1 H1 120.4 . . ?
C1 N1 C6 119.3(6) . . ?
C5 N1 C1 121.1(7) . . ?
C5 N1 C6 119.5(7) . . ?
Br7 Ag1 Br5 131.75(4) . . ?
Br7 Ag1 Br6 103.35(3) . . ?
Br7 Ag1 Br8 95.53(3) . . ?
Br6 Ag1 Br5 89.09(3) . . ?
Br6 Ag1 Br8 138.83(4) . . ?
Br8 Ag1 Br5 105.07(3) . . ?
C3 C4 H4 119.8 . . ?
C3 C4 C5 120.3(8) . . ?
C5 C4 H4 119.8 . . ?
Ag1 Br5 Bi1 88.61(3) . 1_455 ?
N1 C5 C4 120.1(7) . . ?
N1 C5 H5 119.9 . . ?
C4 C5 H5 119.9 . . ?
Ag1 Br7 Bi1 82.05(3) . . ?
H7A C7 H7B 108.5 . . ?
C6 C7 H7A 110.1 . . ?
C6 C7 H7B 110.1 . . ?
C8 C7 H7A 110.1 . . ?
C8 C7 H7B 110.1 . . ?
C8 C7 C6 107.8(7) . . ?
Ag1 Br6 Bi1 90.06(3) . 1_455 ?
N1 C6 C7 111.7(6) . . ?
N1 C6 H6A 109.3 . . ?
N1 C6 H6B 109.3 . . ?
C7 C6 H6A 109.3 . . ?
C7 C6 H6B 109.3 . . ?
H6A C6 H6B 107.9 . . ?
Ag1 Br8 Bi1 83.66(3) . . ?
N2 C8 C7 112.8(6) . . ?
N2 C8 H8A 109.0 . . ?
N2 C8 H8B 109.0 . . ?
C7 C8 H8A 109.0 . . ?
C7 C8 H8B 109.0 . . ?
H8A C8 H8B 107.8 . . ?
N2 C9 H9 120.4 . . ?
N2 C9 C10 119.1(7) . . ?
C10 C9 H9 120.4 . . ?
C9 C10 Br4 117.1(6) . . ?
C9 C10 C11 120.4(7) . . ?
C11 C10 Br4 122.5(6) . . ?
C10 C11 H11 120.4 . . ?
C12 C11 C10 119.1(7) . . ?
C12 C11 H11 120.4 . . ?
C11 C12 H12 120.0 . . ?
C11 C12 C13 119.9(8) . . ?
C13 C12 H12 120.0 . . ?
N2 C13 C12 120.4(8) . . ?
N2 C13 H13 119.8 . . ?
C12 C13 H13 119.8 . . ?

loop_
_geom_bond_atom_site_label_1
_geom_bond_atom_site_label_2
_geom_bond_distance
_geom_bond_site_symmetry_2
_geom_bond_publ_flag
Br3 C2 1.890(8) . ?
C3 H3 0.9500 . ?
C3 C2 1.391(12) . ?
C3 C4 1.376(12) . ?
N2 C8 1.489(9) . ?
N2 C9 1.364(9) . ?
N2 C13 1.346(9) . ?
C2 C1 1.362(12) . ?
Bi1 Br5 2.9360(8) 1_655 ?
Bi1 Br7 2.9956(8) . ?
Bi1 Br6 2.8711(9) 1_655 ?
Bi1 Br8 2.8704(9) . ?
Bi1 Br9 2.7774(8) . ?
Bi1 Br10 2.7323(8) . ?
C1 H1 0.9500 . ?
C1 N1 1.364(10) . ?
N1 C5 1.341(9) . ?
N1 C6 1.476(10) . ?
Ag1 Br5 2.7300(11) . ?
Ag1 Br7 2.6813(11) . ?
Ag1 Br6 2.7248(11) . ?
Ag1 Br8 2.7257(11) . ?
Br4 C10 1.878(8) . ?
C4 H4 0.9500 . ?
C4 C5 1.382(11) . ?
C5 H5 0.9500 . ?
C7 H7A 0.9900 . ?
C7 H7B 0.9900 . ?
C7 C6 1.527(10) . ?
C7 C8 1.517(10) . ?
C6 H6A 0.9900 . ?
C6 H6B 0.9900 . ?
C8 H8A 0.9900 . ?
C8 H8B 0.9900 . ?
C9 H9 0.9500 . ?
C9 C10 1.366(10) . ?
C10 C11 1.386(11) . ?
C11 H11 0.9500 . ?
C11 C12 1.365(11) . ?
C12 H12 0.9500 . ?
C12 C13 1.370(11) . ?
C13 H13 0.9500 . ?

loop_
_geom_torsion_atom_site_label_1
_geom_torsion_atom_site_label_2
_geom_torsion_atom_site_label_3
_geom_torsion_atom_site_label_4
_geom_torsion
_geom_torsion_site_symmetry_1
_geom_torsion_site_symmetry_2
_geom_torsion_site_symmetry_3
_geom_torsion_site_symmetry_4
_geom_torsion_publ_flag
Br3 C2 C1 N1 175.1(6) . . . . ?
C3 C2 C1 N1 -3.9(12) . . . . ?
C3 C4 C5 N1 -1.8(13) . . . . ?
N2 C9 C10 Br4 179.1(5) . . . . ?
N2 C9 C10 C11 -0.1(11) . . . . ?
C2 C3 C4 C5 -1.5(13) . . . . ?
C2 C1 N1 C5 0.5(11) . . . . ?
C2 C1 N1 C6 -178.5(7) . . . . ?
C1 N1 C5 C4 2.4(12) . . . . ?
C1 N1 C6 C7 81.9(9) . . . . ?
Br4 C10 C11 C12 -178.1(6) . . . . ?
C4 C3 C2 Br3 -174.6(6) . . . . ?
C4 C3 C2 C1 4.4(13) . . . . ?
C5 N1 C6 C7 -97.1(9) . . . . ?
C6 N1 C5 C4 -178.6(7) . . . . ?
C6 C7 C8 N2 -173.3(6) . . . . ?
C8 N2 C9 C10 177.1(7) . . . . ?
C8 N2 C13 C12 -176.4(7) . . . . ?
C8 C7 C6 N1 178.9(6) . . . . ?
C9 N2 C8 C7 71.1(9) . . . . ?
C9 N2 C13 C12 2.2(11) . . . . ?
C9 C10 C11 C12 1.0(12) . . . . ?
C10 C11 C12 C13 -0.4(12) . . . . ?
C11 C12 C13 N2 -1.2(12) . . . . ?
C13 N2 C8 C7 -110.2(8) . . . . ?
C13 N2 C9 C10 -1.6(11) . . . . ?
